data_7027030
loop_
_publ_author_name
'Ferrand, Vincent'
'S\"uss-Fink, Georg'
'Neels, Antonia'
'Stoeckli-Evans, Helen'

_publ_section_title
;
 Triruthenium--iridium clusters containing alkyne ligands: synthesis,
 structure, and catalytic implications of
 [(\m-H)IrRu3(CO)11(\m3-\h2-PhC&#xE007;CPh)] and
 [IrRu3(CO)10(\m4-\h2-PhC&#xE007;CPh)(\m-\h2-PhC&#xE006;CHPh)]
;
_journal_issue 22
_journal_name_full 'Journal of the Chemical Society, Dalton Transactions'
_journal_page_first 3825
_journal_paper_doi 10.1039/a805852k
_journal_year 1998
_chemical_formula_sum 'C15 H7 Ir O11 Ru3'
_chemical_formula_weight 858.62
_chemical_name_systematic
; 
 ? 
;
_space_group_IT_number 13
_symmetry_cell_setting monoclinic
_symmetry_space_group_name_Hall '-P 2yc'
_symmetry_space_group_name_H-M 'P 1 2/c 1'
_atom_sites_solution_hydrogens geom
_atom_sites_solution_primary direct
_atom_sites_solution_secondary difmap
_audit_creation_method SHELXL-97
_cell_angle_alpha 90.00
_cell_angle_beta 90.005(5)
_cell_angle_gamma 90.00
_cell_formula_units_Z 4
_cell_length_a 14.0189(12)
_cell_length_b 9.6264(15)
_cell_length_c 15.7007(6)
_cell_measurement_reflns_used 25
_cell_measurement_temperature 293(2)
_cell_measurement_theta_max 17.95
_cell_measurement_theta_min 12.6
_cell_volume 2118.8(4)
_computing_cell_refinement 'STOE DIF4'
_computing_data_collection 'STOE DIF4'
_computing_data_reduction 'STOE REDU4'
_computing_molecular_graphics 'Zortep (Zsolnai and Pritzkow, 1994)'
_computing_publication_material 'SHELXL-97 (Sheldrick, 1997)'
_computing_structure_refinement 'SHELXL-97 (Sheldrick, 1997)'
_computing_structure_solution 'SHELXS-97 (Sheldrick, 1990)'
_diffrn_ambient_temperature 293(2)
_diffrn_measured_fraction_theta_full 0.676
_diffrn_measured_fraction_theta_max 0.676
_diffrn_measurement_device_type 'STOE-Siemens AED2'
_diffrn_measurement_method 2\Q/\W
_diffrn_radiation_monochromator graphite
_diffrn_radiation_source 'fine-focus sealed tube'
_diffrn_radiation_type MoK\a
_diffrn_radiation_wavelength 0.71073
_diffrn_reflns_av_R_equivalents 0.0000
_diffrn_reflns_av_sigmaI/netI 0.0290
_diffrn_reflns_limit_h_max 0
_diffrn_reflns_limit_h_min -19
_diffrn_reflns_limit_k_max 11
_diffrn_reflns_limit_k_min 0
_diffrn_reflns_limit_l_max 16
_diffrn_reflns_limit_l_min -16
_diffrn_reflns_number 3956
_diffrn_reflns_theta_full 28.79
_diffrn_reflns_theta_max 28.79
_diffrn_reflns_theta_min 2.12
_diffrn_standards_decay_% <1
_diffrn_standards_interval_time 60
_diffrn_standards_number 2
_exptl_absorpt_coefficient_mu 8.411
_exptl_absorpt_correction_T_max 0.1376
_exptl_absorpt_correction_T_min 0.0404
_exptl_absorpt_correction_type 'empirical psi scans'
_exptl_crystal_colour orange
_exptl_crystal_density_diffrn 2.692
_exptl_crystal_density_meas ?
_exptl_crystal_density_method 'not measured'
_exptl_crystal_description block
_exptl_crystal_F_000 1576
_exptl_crystal_size_max 0.34
_exptl_crystal_size_mid 0.34
_exptl_crystal_size_min 0.23
_refine_diff_density_max 1.406
_refine_diff_density_min -1.162
_refine_diff_density_rms 0.181
_refine_ls_extinction_coef 0.00372(14)
_refine_ls_extinction_expression Fc^*^=kFc[1+0.001xFc^2^\l^3^/sin(2\q)]^-1/4^
_refine_ls_extinction_method SHELXL
_refine_ls_goodness_of_fit_ref 1.129
_refine_ls_hydrogen_treatment mixed
_refine_ls_matrix_type full
_refine_ls_number_parameters 276
_refine_ls_number_reflns 3956
_refine_ls_number_restraints 0
_refine_ls_restrained_S_all 1.129
_refine_ls_R_factor_all 0.0443
_refine_ls_R_factor_gt 0.0359
_refine_ls_shift/su_max 0.001
_refine_ls_shift/su_mean 0.000
_refine_ls_structure_factor_coef Fsqd
_refine_ls_weighting_details 'w=1/[\s^2^(Fo^2^)+(0.0369P)^2^+11.7959P] where P=(Fo^2^+2Fc^2^)/3'
_refine_ls_weighting_scheme calc
_refine_ls_wR_factor_gt 0.0824
_refine_ls_wR_factor_ref 0.0876
_reflns_number_gt 3479
_reflns_number_total 3956
_reflns_threshold_expression >2sigma(I)
_cod_data_source_file 805852ksup1.cif
_cod_data_source_block compound_3
_cod_depositor_comments
;
The following automatic conversions were performed:

'_exptl_crystal_density_meas' value 'not measured' was changed to '?'
- the value is perceived as not measured.

Automatic conversion script
Id: cif_fix_values 3008 2015-01-20 13:52:24Z robertas 

The following automatic conversions were performed:

'_refine_ls_weighting_scheme' value 'calc
w=1/[\s^2^(Fo^2^)+(0.0369P)^2^+11.7959P] where P=(Fo^2^+2Fc^2^)/3'
was changed to 'calc'. New tag '_refine_ls_weighting_details' was
created. The value of the new tag was set to
'w=1/[\s^2^(Fo^2^)+(0.0369P)^2^+11.7959P] where P=(Fo^2^+2Fc^2^)/3'.

Automatic conversion script
Id: cif_fix_values 3143 2015-03-26 13:38:13Z robertas 
;
_cod_original_sg_symbol_H-M 'P 2/c'
_cod_database_code 7027030

loop_
_symmetry_equiv_pos_as_xyz
'x, y, z'
'-x, y, -z+1/2'
'-x, -y, -z'
'x, -y, z-1/2'

loop_
_atom_site_label
_atom_site_type_symbol
_atom_site_fract_x
_atom_site_fract_y
_atom_site_fract_z
_atom_site_U_iso_or_equiv
_atom_site_adp_type
_atom_site_occupancy
_atom_site_calc_flag
_atom_site_refinement_flags
Ir1 Ir 0.65504(2) 0.27449(4) 0.05708(2) 0.03336(13) Uani 1 d .
Ru1 Ru 0.69584(4) 0.19775(7) -0.12845(5) 0.03095(18) Uani 1 d .
H1 H 0.711(4) 0.379(7) -0.141(4) 0.006(15) Uiso 1 d .
Ru2 Ru 0.81842(4) 0.19358(7) 0.01767(5) 0.03246(18) Uani 1 d .
Ru3 Ru 0.75878(4) 0.45133(7) -0.04828(5) 0.03266(18) Uani 1 d .
C1 C 0.8310(5) 0.2032(9) -0.1376(6) 0.036(2) Uani 1 d .
C2 C 0.8616(5) 0.3243(9) -0.0987(6) 0.038(2) Uani 1 d .
C3 C 0.8855(6) 0.1048(12) -0.1971(7) 0.057(3) Uani 1 d .
H3A H 0.9523 0.1078 -0.1837 0.069 Uiso 1 calc R
H3B H 0.8762 0.1334 -0.2551 0.069 Uiso 1 calc R
H3C H 0.8622 0.0118 -0.1899 0.069 Uiso 1 calc R
C4 C 0.9523(6) 0.3774(11) -0.1128(8) 0.056(3) Uani 1 d .
H4A H 0.9557 0.4156 -0.1692 0.067 Uiso 1 calc R
H4B H 0.9985 0.3044 -0.1071 0.067 Uiso 1 calc R
H4C H 0.9655 0.4490 -0.0718 0.067 Uiso 1 calc R
C5 C 0.7433(5) 0.1636(10) 0.1357(6) 0.042(2) Uani 1 d .
C6 C 0.8560(7) 0.0083(11) 0.0198(7) 0.052(3) Uani 1 d .
C7 C 0.9123(6) 0.2412(12) 0.0918(7) 0.051(2) Uani 1 d .
C8 C 0.5661(6) 0.1511(12) 0.0829(7) 0.054(3) Uani 1 d .
C9 C 0.6223(6) 0.3972(11) 0.1544(7) 0.050(2) Uani 1 d .
C10 C 0.6503(6) 0.5488(9) -0.0346(7) 0.047(2) Uani 1 d .
C11 C 0.8040(7) 0.5873(11) -0.1357(7) 0.051(3) Uani 1 d .
C12 C 0.8108(6) 0.5289(9) 0.0616(7) 0.044(2) Uani 1 d .
C13 C 0.6860(5) 0.0036(10) -0.1048(7) 0.041(2) Uani 1 d .
C14 C 0.6980(6) 0.1892(10) -0.2673(7) 0.043(2) Uani 1 d .
C15 C 0.5730(6) 0.2355(10) -0.1284(6) 0.043(2) Uani 1 d .
O5 O 0.7390(5) 0.1191(9) 0.2105(5) 0.067(2) Uani 1 d .
O6 O 0.8786(7) -0.1049(9) 0.0186(7) 0.089(3) Uani 1 d .
O7 O 0.9698(5) 0.2736(11) 0.1372(7) 0.090(3) Uani 1 d .
O8 O 0.5138(6) 0.0749(11) 0.1022(8) 0.104(4) Uani 1 d .
O9 O 0.6031(6) 0.4685(10) 0.2144(6) 0.087(3) Uani 1 d .
O10 O 0.5880(5) 0.6087(8) -0.0364(7) 0.078(3) Uani 1 d .
O11 O 0.8335(6) 0.6658(10) -0.1855(7) 0.089(3) Uani 1 d .
O12 O 0.8403(5) 0.5741(9) 0.1288(6) 0.069(2) Uani 1 d .
O13 O 0.6807(5) -0.1107(8) -0.0877(6) 0.066(2) Uani 1 d .
O14 O 0.6988(5) 0.1858(9) -0.3464(5) 0.065(2) Uani 1 d .
O15 O 0.5022(4) 0.2586(10) -0.1364(6) 0.074(3) Uani 1 d .

loop_
_atom_site_aniso_label
_atom_site_aniso_U_11
_atom_site_aniso_U_22
_atom_site_aniso_U_33
_atom_site_aniso_U_23
_atom_site_aniso_U_13
_atom_site_aniso_U_12
Ir1 0.02361(15) 0.0385(2) 0.0380(2) -0.00125(15) 0.00221(12) -0.00207(12)
Ru1 0.0216(3) 0.0356(4) 0.0356(4) -0.0044(3) -0.0024(2) -0.0024(2)
Ru2 0.0217(3) 0.0347(4) 0.0409(4) 0.0002(3) -0.0043(3) 0.0009(2)
Ru3 0.0255(3) 0.0299(3) 0.0426(4) 0.0010(3) -0.0008(3) -0.0024(2)
C1 0.019(3) 0.041(5) 0.047(6) 0.003(4) -0.005(3) -0.002(3)
C2 0.023(3) 0.037(4) 0.055(6) 0.003(4) 0.001(3) 0.001(3)
C3 0.034(4) 0.067(7) 0.071(8) -0.021(6) 0.002(4) 0.002(4)
C4 0.026(4) 0.062(6) 0.080(8) -0.013(6) 0.004(4) -0.011(4)
C5 0.028(4) 0.048(5) 0.050(6) 0.004(5) -0.002(4) 0.003(4)
C6 0.042(5) 0.050(6) 0.065(7) 0.006(5) -0.001(5) 0.007(4)
C7 0.037(4) 0.066(7) 0.049(6) 0.005(5) -0.008(4) 0.000(4)
C8 0.034(4) 0.062(6) 0.067(7) -0.023(6) 0.007(4) -0.016(4)
C9 0.042(5) 0.055(6) 0.054(7) -0.002(5) 0.010(4) 0.006(4)
C10 0.040(4) 0.031(4) 0.069(7) 0.004(5) 0.003(4) 0.000(4)
C11 0.047(5) 0.044(5) 0.062(7) 0.014(5) 0.003(5) -0.007(4)
C12 0.031(4) 0.038(5) 0.065(7) -0.004(5) -0.003(4) -0.005(4)
C13 0.026(3) 0.040(5) 0.058(6) -0.002(5) 0.002(4) -0.005(3)
C14 0.034(4) 0.049(5) 0.046(6) -0.008(5) 0.001(4) -0.003(4)
C15 0.030(4) 0.054(5) 0.044(6) -0.008(5) 0.000(4) -0.002(4)
O5 0.056(4) 0.084(6) 0.060(5) 0.035(5) 0.007(4) 0.006(4)
O6 0.089(6) 0.049(5) 0.128(9) -0.001(5) -0.004(6) 0.033(5)
O7 0.045(4) 0.110(7) 0.114(8) 0.002(6) -0.034(5) -0.013(5)
O8 0.054(5) 0.112(8) 0.147(10) -0.004(7) 0.019(5) -0.045(5)
O9 0.072(5) 0.095(7) 0.095(7) -0.043(6) 0.019(5) 0.009(5)
O10 0.041(4) 0.058(5) 0.135(8) 0.015(5) 0.011(4) 0.015(4)
O11 0.066(5) 0.074(6) 0.128(9) 0.050(6) 0.013(5) 0.000(5)
O12 0.048(4) 0.075(5) 0.085(6) -0.027(5) -0.014(4) -0.007(4)
O13 0.062(4) 0.043(4) 0.095(7) -0.003(4) 0.006(4) -0.015(3)
O14 0.051(4) 0.102(6) 0.041(5) -0.005(4) 0.000(3) 0.001(4)
O15 0.023(3) 0.112(7) 0.088(6) -0.009(5) -0.011(3) 0.006(4)

loop_
_atom_type_symbol
_atom_type_description
_atom_type_scat_dispersion_real
_atom_type_scat_dispersion_imag
_atom_type_scat_source
Ir Ir -1.4442 7.9887 'International Tables Vol C Tables 4.2.6.8 and 6.1.1.4'
Ru Ru -1.2594 0.8363 'International Tables Vol C Tables 4.2.6.8 and 6.1.1.4'
C C 0.0033 0.0016 'International Tables Vol C Tables 4.2.6.8 and 6.1.1.4'
O O 0.0106 0.0060 'International Tables Vol C Tables 4.2.6.8 and 6.1.1.4'
H H 0.0000 0.0000 'International Tables Vol C Tables 4.2.6.8 and 6.1.1.4'

loop_
_geom_angle_atom_site_label_1
_geom_angle_atom_site_label_2
_geom_angle_atom_site_label_3
_geom_angle
C8 Ir1 C9 93.4(4)
C8 Ir1 C5 86.4(4)
C9 Ir1 C5 89.2(4)
C8 Ir1 Ru2 119.6(3)
C9 Ir1 Ru2 126.1(3)
C5 Ir1 Ru2 55.4(2)
C8 Ir1 Ru3 156.2(4)
C9 Ir1 Ru3 102.4(3)
C5 Ir1 Ru3 111.2(2)
Ru2 Ir1 Ru3 64.17(2)
C8 Ir1 Ru1 100.8(3)
C9 Ir1 Ru1 156.9(3)
C5 Ir1 Ru1 109.6(3)
Ru2 Ir1 Ru1 61.13(2)
Ru3 Ir1 Ru1 58.94(2)
C15 Ru1 C1 165.8(4)
C15 Ru1 C13 97.6(4)
C1 Ru1 C13 96.5(3)
C15 Ru1 C14 91.2(4)
C1 Ru1 C14 84.9(4)
C13 Ru1 C14 99.1(4)
C15 Ru1 Ru2 126.1(3)
C1 Ru1 Ru2 57.5(3)
C13 Ru1 Ru2 82.8(3)
C14 Ru1 Ru2 142.2(2)
C15 Ru1 Ru3 97.1(3)
C1 Ru1 Ru3 72.8(3)
C13 Ru1 Ru3 139.9(3)
C14 Ru1 Ru3 117.6(2)
Ru2 Ru1 Ru3 58.62(2)
C15 Ru1 Ir1 76.5(3)
C1 Ru1 Ir1 104.6(3)
C13 Ru1 Ir1 92.2(3)
C14 Ru1 Ir1 164.4(2)
Ru2 Ru1 Ir1 49.717(18)
Ru3 Ru1 Ir1 55.76(2)
C15 Ru1 H1 84.9(19)
C1 Ru1 H1 81.2(19)
C13 Ru1 H1 174(2)
C14 Ru1 H1 86(2)
Ru2 Ru1 H1 92(2)
Ru3 Ru1 H1 35(2)
Ir1 Ru1 H1 84(2)
C7 Ru2 C6 91.5(5)
C7 Ru2 C5 80.6(4)
C6 Ru2 C5 89.7(4)
C7 Ru2 C2 100.4(4)
C6 Ru2 C2 117.7(4)
C5 Ru2 C2 152.5(3)
C7 Ru2 C1 125.2(4)
C6 Ru2 C1 92.0(4)
C5 Ru2 C1 154.0(3)
C2 Ru2 C1 33.8(3)
C7 Ru2 Ir1 115.3(3)
C6 Ru2 Ir1 123.6(3)
C5 Ru2 Ir1 51.6(2)
C2 Ru2 Ir1 105.54(19)
C1 Ru2 Ir1 107.54(17)
C7 Ru2 Ru3 103.2(3)
C6 Ru2 Ru3 159.4(4)
C5 Ru2 Ru3 106.8(2)
C2 Ru2 Ru3 45.9(2)
C1 Ru2 Ru3 67.8(2)
Ir1 Ru2 Ru3 62.87(2)
C7 Ru2 Ru1 160.7(3)
C6 Ru2 Ru1 101.4(3)
C5 Ru2 Ru1 113.4(2)
C2 Ru2 Ru1 61.0(2)
C1 Ru2 Ru1 40.98(16)
Ir1 Ru2 Ru1 69.15(2)
Ru3 Ru2 Ru1 61.01(2)
C10 Ru3 C11 90.5(4)
C10 Ru3 C12 90.6(4)
C11 Ru3 C12 103.3(4)
C10 Ru3 C2 162.1(4)
C11 Ru3 C2 84.4(4)
C12 Ru3 C2 107.3(4)
C10 Ru3 Ir1 78.8(3)
C11 Ru3 Ir1 166.8(3)
C12 Ru3 Ir1 84.6(3)
C2 Ru3 Ir1 103.4(2)
C10 Ru3 Ru2 131.8(3)
C11 Ru3 Ru2 137.3(3)
C12 Ru3 Ru2 84.5(3)
C2 Ru3 Ru2 53.7(3)
Ir1 Ru3 Ru2 52.966(19)
C10 Ru3 Ru1 103.6(3)
C11 Ru3 Ru1 110.6(3)
C12 Ru3 Ru1 142.9(3)
C2 Ru3 Ru1 62.7(2)
Ir1 Ru3 Ru1 65.29(2)
Ru2 Ru3 Ru1 60.37(2)
C10 Ru3 H1 88.9(19)
C11 Ru3 H1 79(2)
C12 Ru3 H1 177(2)
C2 Ru3 H1 73.3(19)
Ir1 Ru3 H1 93(2)
Ru2 Ru3 H1 94(2)
Ru1 Ru3 H1 35(2)
C2 C1 C3 129.3(7)
C2 C1 Ru1 107.4(6)
C3 C1 Ru1 121.7(6)
C2 C1 Ru2 67.3(5)
C3 C1 Ru2 128.3(7)
Ru1 C1 Ru2 81.5(3)
C1 C2 C4 121.6(8)
C1 C2 Ru3 117.0(5)
C4 C2 Ru3 119.1(7)
C1 C2 Ru2 78.9(5)
C4 C2 Ru2 124.7(7)
Ru3 C2 Ru2 80.5(3)
C1 C3 H3A 109.5
C1 C3 H3B 109.5
H3A C3 H3B 109.5
C1 C3 H3C 109.5
H3A C3 H3C 109.5
H3B C3 H3C 109.5
C2 C4 H4A 109.5
C2 C4 H4B 109.5
H4A C4 H4B 109.5
C2 C4 H4C 109.5
H4A C4 H4C 109.5
H4B C4 H4C 109.5
O5 C5 Ir1 135.6(6)
O5 C5 Ru2 151.4(7)
Ir1 C5 Ru2 72.9(3)
O6 C6 Ru2 177.9(11)
O7 C7 Ru2 178.5(11)
O8 C8 Ir1 176.6(12)
O9 C9 Ir1 178.4(10)
O10 C10 Ru3 171.5(11)
O11 C11 Ru3 177.6(9)
O12 C12 Ru3 178.5(8)
O13 C13 Ru1 177.5(10)
O14 C14 Ru1 179.3(8)
O15 C15 Ru1 172.9(10)

loop_
_geom_bond_atom_site_label_1
_geom_bond_atom_site_label_2
_geom_bond_distance
Ir1 C8 1.769(9)
Ir1 C9 1.985(11)
Ir1 C5 2.048(9)
Ir1 Ru2 2.4972(7)
Ir1 Ru3 2.7839(7)
Ir1 Ru1 3.0591(8)
Ru1 C15 1.760(8)
Ru1 C1 1.901(7)
Ru1 C13 1.910(9)
Ru1 C14 2.181(10)
Ru1 Ru2 2.8665(10)
Ru1 Ru3 2.8847(10)
Ru1 H1 1.76(6)
Ru2 C7 1.815(10)
Ru2 C6 1.860(10)
Ru2 C5 2.151(10)
Ru2 C2 2.299(9)
Ru2 C1 2.446(10)
Ru2 Ru3 2.8156(10)
Ru3 C10 1.800(9)
Ru3 C11 2.000(10)
Ru3 C12 2.016(11)
Ru3 C2 2.049(8)
Ru3 H1 1.75(6)
C1 C2 1.385(12)
C1 C3 1.534(13)
C2 C4 1.388(10)
C3 H3A 0.9600
C3 H3B 0.9600
C3 H3C 0.9600
C4 H4A 0.9600
C4 H4B 0.9600
C4 H4C 0.9600
C5 O5 1.251(12)
C6 O6 1.135(12)
C7 O7 1.120(12)
C8 O8 1.081(12)
C9 O9 1.196(13)
C10 O10 1.047(10)
C11 O11 1.163(12)
C12 O12 1.214(12)
C13 O13 1.135(11)
C14 O14 1.243(12)
C15 O15 1.025(10)

loop_
_geom_torsion_atom_site_label_1
_geom_torsion_atom_site_label_2
_geom_torsion_atom_site_label_3
_geom_torsion_atom_site_label_4
_geom_torsion
C8 Ir1 Ru1 C15 57.9(5)
C9 Ir1 Ru1 C15 -69.2(8)
C5 Ir1 Ru1 C15 148.0(4)
Ru2 Ir1 Ru1 C15 175.9(3)
Ru3 Ir1 Ru1 C15 -108.5(3)
C8 Ir1 Ru1 C1 -136.6(5)
C9 Ir1 Ru1 C1 96.2(7)
C5 Ir1 Ru1 C1 -46.6(4)
Ru2 Ir1 Ru1 C1 -18.7(3)
Ru3 Ir1 Ru1 C1 56.9(3)
C8 Ir1 Ru1 C13 -39.3(4)
C9 Ir1 Ru1 C13 -166.5(7)
C5 Ir1 Ru1 C13 50.7(4)
Ru2 Ir1 Ru1 C13 78.6(2)
Ru3 Ir1 Ru1 C13 154.2(2)
C8 Ir1 Ru1 C14 97.1(9)
C9 Ir1 Ru1 C14 -30.1(11)
C5 Ir1 Ru1 C14 -172.8(9)
Ru2 Ir1 Ru1 C14 -144.9(8)
Ru3 Ir1 Ru1 C14 -69.3(8)
C8 Ir1 Ru1 Ru2 -118.0(4)
C9 Ir1 Ru1 Ru2 114.9(7)
C5 Ir1 Ru1 Ru2 -27.9(3)
Ru3 Ir1 Ru1 Ru2 75.59(3)
C8 Ir1 Ru1 Ru3 166.5(4)
C9 Ir1 Ru1 Ru3 39.3(7)
C5 Ir1 Ru1 Ru3 -103.5(3)
Ru2 Ir1 Ru1 Ru3 -75.59(3)
C8 Ir1 Ru2 C7 -114.2(6)
C9 Ir1 Ru2 C7 5.7(5)
C5 Ir1 Ru2 C7 -52.8(5)
Ru3 Ir1 Ru2 C7 92.4(4)
Ru1 Ir1 Ru2 C7 159.6(4)
C8 Ir1 Ru2 C6 -3.9(6)
C9 Ir1 Ru2 C6 116.1(6)
C5 Ir1 Ru2 C6 57.6(5)
Ru3 Ir1 Ru2 C6 -157.2(4)
Ru1 Ir1 Ru2 C6 -90.0(4)
C8 Ir1 Ru2 C5 -61.4(5)
C9 Ir1 Ru2 C5 58.5(5)
Ru3 Ir1 Ru2 C5 145.2(3)
Ru1 Ir1 Ru2 C5 -147.6(3)
C8 Ir1 Ru2 C2 136.0(5)
C9 Ir1 Ru2 C2 -104.0(4)
C5 Ir1 Ru2 C2 -162.5(4)
Ru3 Ir1 Ru2 C2 -17.3(2)
Ru1 Ir1 Ru2 C2 49.8(2)
C8 Ir1 Ru2 C1 100.8(5)
C9 Ir1 Ru2 C1 -139.3(4)
C5 Ir1 Ru2 C1 162.3(4)
Ru3 Ir1 Ru2 C1 -52.6(2)
Ru1 Ir1 Ru2 C1 14.6(2)
C8 Ir1 Ru2 Ru3 153.4(4)
C9 Ir1 Ru2 Ru3 -86.7(4)
C5 Ir1 Ru2 Ru3 -145.2(3)
Ru1 Ir1 Ru2 Ru3 67.19(2)
C8 Ir1 Ru2 Ru1 86.2(4)
C9 Ir1 Ru2 Ru1 -153.9(4)
C5 Ir1 Ru2 Ru1 147.6(3)
Ru3 Ir1 Ru2 Ru1 -67.19(2)
C15 Ru1 Ru2 C7 -112.2(11)
C1 Ru1 Ru2 C7 51.3(10)
C13 Ru1 Ru2 C7 153.7(10)
C14 Ru1 Ru2 C7 58.2(11)
Ru3 Ru1 Ru2 C7 -37.5(10)
Ir1 Ru1 Ru2 C7 -107.2(10)
C15 Ru1 Ru2 C6 116.9(5)
C1 Ru1 Ru2 C6 -79.7(4)
C13 Ru1 Ru2 C6 22.8(4)
C14 Ru1 Ru2 C6 -72.7(5)
Ru3 Ru1 Ru2 C6 -168.4(3)
Ir1 Ru1 Ru2 C6 121.9(3)
C15 Ru1 Ru2 C5 22.3(5)
C1 Ru1 Ru2 C5 -174.3(4)
C13 Ru1 Ru2 C5 -71.9(4)
C14 Ru1 Ru2 C5 -167.4(5)
Ru3 Ru1 Ru2 C5 96.9(3)
Ir1 Ru1 Ru2 C5 27.2(3)
C15 Ru1 Ru2 C2 -127.6(5)
C1 Ru1 Ru2 C2 35.8(4)
C13 Ru1 Ru2 C2 138.3(3)
C14 Ru1 Ru2 C2 42.8(5)
Ru3 Ru1 Ru2 C2 -52.9(2)
Ir1 Ru1 Ru2 C2 -122.6(2)
C15 Ru1 Ru2 C1 -163.4(5)
C13 Ru1 Ru2 C1 102.5(4)
C14 Ru1 Ru2 C1 6.9(5)
Ru3 Ru1 Ru2 C1 -88.8(3)
Ir1 Ru1 Ru2 C1 -158.5(3)
C15 Ru1 Ru2 Ir1 -5.0(4)
C1 Ru1 Ru2 Ir1 158.5(3)
C13 Ru1 Ru2 Ir1 -99.1(3)
C14 Ru1 Ru2 Ir1 165.4(4)
Ru3 Ru1 Ru2 Ir1 69.70(2)
C15 Ru1 Ru2 Ru3 -74.7(4)
C1 Ru1 Ru2 Ru3 88.8(3)
C13 Ru1 Ru2 Ru3 -168.8(3)
C14 Ru1 Ru2 Ru3 95.7(4)
Ir1 Ru1 Ru2 Ru3 -69.70(2)
C8 Ir1 Ru3 C10 76.0(9)
C9 Ir1 Ru3 C10 -54.5(5)
C5 Ir1 Ru3 C10 -148.5(5)
Ru2 Ir1 Ru3 C10 -178.8(4)
Ru1 Ir1 Ru3 C10 110.7(4)
C8 Ir1 Ru3 C11 39.6(17)
C9 Ir1 Ru3 C11 -90.9(14)
C5 Ir1 Ru3 C11 175.1(14)
Ru2 Ir1 Ru3 C11 144.8(14)
Ru1 Ir1 Ru3 C11 74.4(14)
C8 Ir1 Ru3 C12 167.7(9)
C9 Ir1 Ru3 C12 37.1(4)
C5 Ir1 Ru3 C12 -56.9(4)
Ru2 Ir1 Ru3 C12 -87.1(2)
Ru1 Ir1 Ru3 C12 -157.6(2)
C8 Ir1 Ru3 C2 -85.8(9)
C9 Ir1 Ru3 C2 143.6(4)
C5 Ir1 Ru3 C2 49.6(4)
Ru2 Ir1 Ru3 C2 19.4(3)
Ru1 Ir1 Ru3 C2 -51.1(3)
C8 Ir1 Ru3 Ru2 -105.2(8)
C9 Ir1 Ru3 Ru2 124.3(3)
C5 Ir1 Ru3 Ru2 30.3(3)
Ru1 Ir1 Ru3 Ru2 -70.45(3)
C8 Ir1 Ru3 Ru1 -34.8(8)
C9 Ir1 Ru3 Ru1 -165.3(3)
C5 Ir1 Ru3 Ru1 100.7(3)
Ru2 Ir1 Ru3 Ru1 70.45(3)
C7 Ru2 Ru3 C10 -110.3(6)
C6 Ru2 Ru3 C10 115.5(10)
C5 Ru2 Ru3 C10 -26.3(5)
C2 Ru2 Ru3 C10 158.0(5)
C1 Ru2 Ru3 C10 126.7(5)
Ir1 Ru2 Ru3 C10 1.5(5)
Ru1 Ru2 Ru3 C10 81.6(5)
C7 Ru2 Ru3 C11 79.3(6)
C6 Ru2 Ru3 C11 -54.9(10)
C5 Ru2 Ru3 C11 163.3(5)
C2 Ru2 Ru3 C11 -12.4(6)
C1 Ru2 Ru3 C11 -43.7(5)
Ir1 Ru2 Ru3 C11 -168.8(5)
Ru1 Ru2 Ru3 C11 -88.8(5)
C7 Ru2 Ru3 C12 -24.5(4)
C6 Ru2 Ru3 C12 -158.6(9)
C5 Ru2 Ru3 C12 59.6(3)
C2 Ru2 Ru3 C12 -116.2(4)
C1 Ru2 Ru3 C12 -147.4(3)
Ir1 Ru2 Ru3 C12 87.4(2)
Ru1 Ru2 Ru3 C12 167.5(2)
C7 Ru2 Ru3 C2 91.7(4)
C6 Ru2 Ru3 C2 -42.5(9)
C5 Ru2 Ru3 C2 175.7(4)
C1 Ru2 Ru3 C2 -31.3(3)
Ir1 Ru2 Ru3 C2 -156.4(3)
Ru1 Ru2 Ru3 C2 -76.4(3)
C7 Ru2 Ru3 Ir1 -111.9(3)
C6 Ru2 Ru3 Ir1 113.9(8)
C5 Ru2 Ru3 Ir1 -27.9(2)
C2 Ru2 Ru3 Ir1 156.4(3)
C1 Ru2 Ru3 Ir1 125.12(18)
Ru1 Ru2 Ru3 Ir1 80.03(2)
C7 Ru2 Ru3 Ru1 168.1(3)
C6 Ru2 Ru3 Ru1 33.9(8)
C5 Ru2 Ru3 Ru1 -107.9(3)
C2 Ru2 Ru3 Ru1 76.4(3)
C1 Ru2 Ru3 Ru1 45.09(18)
Ir1 Ru2 Ru3 Ru1 -80.03(2)
C15 Ru1 Ru3 C10 -2.4(5)
C1 Ru1 Ru3 C10 167.3(5)
C13 Ru1 Ru3 C10 -113.2(5)
C14 Ru1 Ru3 C10 92.8(4)
Ru2 Ru1 Ru3 C10 -130.7(3)
Ir1 Ru1 Ru3 C10 -70.7(3)
C15 Ru1 Ru3 C11 -98.1(4)
C1 Ru1 Ru3 C11 71.6(4)
C13 Ru1 Ru3 C11 151.1(5)
C14 Ru1 Ru3 C11 -2.9(4)
Ru2 Ru1 Ru3 C11 133.6(3)
Ir1 Ru1 Ru3 C11 -166.4(3)
C15 Ru1 Ru3 C12 107.3(5)
C1 Ru1 Ru3 C12 -83.0(5)
C13 Ru1 Ru3 C12 -3.5(5)
C14 Ru1 Ru3 C12 -157.5(5)
Ru2 Ru1 Ru3 C12 -21.0(4)
Ir1 Ru1 Ru3 C12 39.0(4)
C15 Ru1 Ru3 C2 -170.0(4)
C1 Ru1 Ru3 C2 -0.3(4)
C13 Ru1 Ru3 C2 79.1(5)
C14 Ru1 Ru3 C2 -74.9(4)
Ru2 Ru1 Ru3 C2 61.7(3)
Ir1 Ru1 Ru3 C2 121.6(3)
C15 Ru1 Ru3 Ir1 68.3(3)
C1 Ru1 Ru3 Ir1 -121.9(3)
C13 Ru1 Ru3 Ir1 -42.5(4)
C14 Ru1 Ru3 Ir1 163.5(3)
Ru2 Ru1 Ru3 Ir1 -59.93(2)
C15 Ru1 Ru3 Ru2 128.3(3)
C1 Ru1 Ru3 Ru2 -62.0(3)
C13 Ru1 Ru3 Ru2 17.4(4)
C14 Ru1 Ru3 Ru2 -136.6(3)
Ir1 Ru1 Ru3 Ru2 59.93(2)
C15 Ru1 C1 C2 47(2)
C13 Ru1 C1 C2 -140.0(7)
C14 Ru1 C1 C2 121.4(7)
Ru2 Ru1 C1 C2 -62.9(6)
Ru3 Ru1 C1 C2 0.4(6)
Ir1 Ru1 C1 C2 -46.1(7)
C15 Ru1 C1 C3 -120.4(17)
C13 Ru1 C1 C3 53.0(9)
C14 Ru1 C1 C3 -45.6(8)
Ru2 Ru1 C1 C3 130.1(9)
Ru3 Ru1 C1 C3 -166.6(9)
Ir1 Ru1 C1 C3 146.9(8)
C15 Ru1 C1 Ru2 109.5(17)
C13 Ru1 C1 Ru2 -77.1(4)
C14 Ru1 C1 Ru2 -175.7(3)
Ru3 Ru1 C1 Ru2 63.30(15)
Ir1 Ru1 C1 Ru2 16.8(2)
C7 Ru2 C1 C2 -48.6(6)
C6 Ru2 C1 C2 -141.8(5)
C5 Ru2 C1 C2 125.0(7)
Ir1 Ru2 C1 C2 91.9(4)
Ru3 Ru2 C1 C2 42.1(4)
Ru1 Ru2 C1 C2 113.0(5)
C7 Ru2 C1 C3 74.4(8)
C6 Ru2 C1 C3 -18.8(7)
C5 Ru2 C1 C3 -112.0(9)
C2 Ru2 C1 C3 123.0(9)
Ir1 Ru2 C1 C3 -145.1(6)
Ru3 Ru2 C1 C3 165.1(7)
Ru1 Ru2 C1 C3 -124.0(8)
C7 Ru2 C1 Ru1 -161.6(4)
C6 Ru2 C1 Ru1 105.2(4)
C5 Ru2 C1 Ru1 12.0(9)
C2 Ru2 C1 Ru1 -113.0(5)
Ir1 Ru2 C1 Ru1 -21.1(3)
Ru3 Ru2 C1 Ru1 -70.9(2)
C3 C1 C2 C4 2.4(16)
Ru1 C1 C2 C4 -163.3(8)
Ru2 C1 C2 C4 124.1(10)
C3 C1 C2 Ru3 165.1(8)
Ru1 C1 C2 Ru3 -0.6(9)
Ru2 C1 C2 Ru3 -73.2(5)
C3 C1 C2 Ru2 -121.8(10)
Ru1 C1 C2 Ru2 72.6(4)
C10 Ru3 C2 C1 -42.2(16)
C11 Ru3 C2 C1 -116.2(8)
C12 Ru3 C2 C1 141.6(7)
Ir1 Ru3 C2 C1 53.1(8)
Ru2 Ru3 C2 C1 72.3(7)
Ru1 Ru3 C2 C1 0.4(6)
C10 Ru3 C2 C4 120.9(13)
C11 Ru3 C2 C4 47.0(9)
C12 Ru3 C2 C4 -55.3(9)
Ir1 Ru3 C2 C4 -143.8(8)
Ru2 Ru3 C2 C4 -124.6(9)
Ru1 Ru3 C2 C4 163.5(9)
C10 Ru3 C2 Ru2 -114.5(12)
C11 Ru3 C2 Ru2 171.6(4)
C12 Ru3 C2 Ru2 69.3(3)
Ir1 Ru3 C2 Ru2 -19.2(2)
Ru1 Ru3 C2 Ru2 -71.85(17)
C7 Ru2 C2 C1 141.4(5)
C6 Ru2 C2 C1 44.3(6)
C5 Ru2 C2 C1 -129.1(7)
Ir1 Ru2 C2 C1 -98.5(4)
Ru3 Ru2 C2 C1 -120.2(5)
Ru1 Ru2 C2 C1 -43.7(4)
C7 Ru2 C2 C4 20.6(9)
C6 Ru2 C2 C4 -76.6(9)
C5 Ru2 C2 C4 110.1(9)
C1 Ru2 C2 C4 -120.9(10)
Ir1 Ru2 C2 C4 140.7(8)
Ru3 Ru2 C2 C4 119.0(9)
Ru1 Ru2 C2 C4 -164.6(9)
C7 Ru2 C2 Ru3 -98.4(4)
C6 Ru2 C2 Ru3 164.4(4)
C5 Ru2 C2 Ru3 -8.9(8)
C1 Ru2 C2 Ru3 120.2(5)
Ir1 Ru2 C2 Ru3 21.7(3)
Ru1 Ru2 C2 Ru3 76.48(19)
C8 Ir1 C5 O5 -51.5(11)
C9 Ir1 C5 O5 42.0(11)
Ru2 Ir1 C5 O5 178.4(12)
Ru3 Ir1 C5 O5 145.0(10)
Ru1 Ir1 C5 O5 -151.7(10)
C8 Ir1 C5 Ru2 130.1(4)
C9 Ir1 C5 Ru2 -136.4(3)
Ru3 Ir1 C5 Ru2 -33.4(3)
Ru1 Ir1 C5 Ru2 29.8(3)
C7 Ru2 C5 O5 -44.6(17)
C6 Ru2 C5 O5 46.9(17)
C2 Ru2 C5 O5 -139.0(15)
C1 Ru2 C5 O5 140.7(14)
Ir1 Ru2 C5 O5 -177.7(18)
Ru3 Ru2 C5 O5 -145.7(16)
Ru1 Ru2 C5 O5 149.2(16)
C7 Ru2 C5 Ir1 133.1(4)
C6 Ru2 C5 Ir1 -135.4(4)
C2 Ru2 C5 Ir1 38.7(8)
C1 Ru2 C5 Ir1 -41.6(8)
Ru3 Ru2 C5 Ir1 32.1(3)
Ru1 Ru2 C5 Ir1 -33.1(3)
C7 Ru2 C6 O6 -135(26)
C5 Ru2 C6 O6 145(26)
C2 Ru2 C6 O6 -32(26)
C1 Ru2 C6 O6 -10(26)
Ir1 Ru2 C6 O6 103(26)
Ru3 Ru2 C6 O6 1(27)
Ru1 Ru2 C6 O6 31(26)
C6 Ru2 C7 O7 171(37)
C5 Ru2 C7 O7 -100(37)
C2 Ru2 C7 O7 52(37)
C1 Ru2 C7 O7 78(37)
Ir1 Ru2 C7 O7 -60(37)
Ru3 Ru2 C7 O7 6(37)
Ru1 Ru2 C7 O7 39(38)
C9 Ir1 C8 O8 -61(18)
C5 Ir1 C8 O8 28(18)
Ru2 Ir1 C8 O8 75(18)
Ru3 Ir1 C8 O8 167(17)
Ru1 Ir1 C8 O8 138(18)
C8 Ir1 C9 O9 62(30)
C5 Ir1 C9 O9 -25(30)
Ru2 Ir1 C9 O9 -69(30)
Ru3 Ir1 C9 O9 -136(30)
Ru1 Ir1 C9 O9 -170(30)
C11 Ru3 C10 O10 34(6)
C12 Ru3 C10 O10 138(6)
C2 Ru3 C10 O10 -39(7)
Ir1 Ru3 C10 O10 -138(6)
Ru2 Ru3 C10 O10 -139(6)
Ru1 Ru3 C10 O10 -77(6)
C10 Ru3 C11 O11 144(25)
C12 Ru3 C11 O11 53(25)
C2 Ru3 C11 O11 -53(25)
Ir1 Ru3 C11 O11 180(100)
Ru2 Ru3 C11 O11 -43(25)
Ru1 Ru3 C11 O11 -111(25)
C10 Ru3 C12 O12 61(29)
C11 Ru3 C12 O12 151(29)
C2 Ru3 C12 O12 -120(29)
Ir1 Ru3 C12 O12 -18(29)
Ru2 Ru3 C12 O12 -71(29)
Ru1 Ru3 C12 O12 -53(29)
C15 Ru1 C13 O13 -95(17)
C1 Ru1 C13 O13 86(17)
C14 Ru1 C13 O13 172(17)
Ru2 Ru1 C13 O13 30(17)
Ru3 Ru1 C13 O13 15(17)
Ir1 Ru1 C13 O13 -19(17)
C15 Ru1 C14 O14 51(56)
C1 Ru1 C14 O14 -115(56)
C13 Ru1 C14 O14 149(56)
Ru2 Ru1 C14 O14 -121(56)
Ru3 Ru1 C14 O14 -48(56)
Ir1 Ru1 C14 O14 13(56)
C1 Ru1 C15 O15 66(9)
C13 Ru1 C15 O15 -107(8)
C14 Ru1 C15 O15 -8(8)
Ru2 Ru1 C15 O15 166(8)
Ru3 Ru1 C15 O15 110(8)
Ir1 Ru1 C15 O15 163(8)
